data_2244177
loop_
_publ_author_name
Vinaya
'Basavaraju, Yeriyur B.'
'Lakshmana, Beliyaiah'
'Yathirajan, Hemmige S.'
'Parkin, Sean'

_publ_section_title
;
 Syntheses and crystal structures of benzyl
 <i>N</i>'-[(<i>E</i>)-2-hydroxybenzylidene]hydrazinecarboxylate and
 benzyl
 <i>N</i>'-[(<i>E</i>)-5-bromo-2-hydroxybenzylidene]hydrazinecarboxylate
;
_journal_coeditor_code YK2176
_journal_issue 10
_journal_name_full 'Acta Crystallographica Section E'
_journal_page_first
;
;
_journal_paper_doi 10.1107/S2056989022009100
_journal_volume 78
_journal_year 2022
_chemical_formula_iupac 'C15 H13 Br N2 O3'
_chemical_formula_moiety 'C15 H13 Br N2 O3'
_chemical_formula_sum 'C15 H13 Br N2 O3'
_chemical_formula_weight 349.18
_chemical_name_systematic
;
Benzyl <i>N</i>'-[(<i>E</i>)-5-bromo-2-hydroxybenzylidene]hydrazinecarboxylate
;
_space_group_crystal_system monoclinic
_space_group_IT_number 14
_space_group_name_Hall '-P 2ybc'
_space_group_name_H-M_alt 'P 1 21/c 1'
_atom_sites_solution_hydrogens mixed
_atom_sites_solution_primary direct
_atom_sites_solution_secondary difmap
_audit_creation_method 'SHELXL-2019/2 and CIFFIX'
_cell_angle_alpha 90
_cell_angle_beta 94.485(2)
_cell_angle_gamma 90
_cell_formula_units_Z 8
_cell_length_a 27.904(2)
_cell_length_b 11.1207(6)
_cell_length_c 9.0648(7)
_cell_measurement_reflns_used 9936
_cell_measurement_temperature 90.0(2)
_cell_measurement_theta_max 27.48
_cell_measurement_theta_min 2.34
_cell_volume 2804.3(3)
_computing_cell_refinement
;
<i>APEX3</i> (Bruker, 2016)
;
_computing_data_collection
;
<i>APEX3</i> (Bruker, 2016)
;
_computing_data_reduction
;
<i>APEX3</i> (Bruker, 2016)
;
_computing_molecular_graphics
;
<i>XP</i> in <i>SHELXTL</i> (Sheldrick, 2008)
;
_computing_publication_material
;
<i>CIFFIX</i> (Parkin, 2013) and <i>publCIF</i> (Westrip, 2010)
;
_computing_structure_refinement
;
<i>SHELXL2019/2</i> (Sheldrick, 2015b)
;
_computing_structure_solution
;
<i>SHELXT</i> (Sheldrick, 2015a)
;
_diffrn_ambient_temperature 90.0(2)
_diffrn_detector_area_resol_mean 7.41
_diffrn_measured_fraction_theta_full 0.994
_diffrn_measured_fraction_theta_max 0.989
_diffrn_measurement_device_type 'Bruker D8 Venture dual source'
_diffrn_measurement_method '\f and \w scans'
_diffrn_radiation_type MoK\a
_diffrn_radiation_wavelength 0.71073
_diffrn_reflns_av_R_equivalents 0.0467
_diffrn_reflns_av_unetI/netI 0.0464
_diffrn_reflns_limit_h_max 36
_diffrn_reflns_limit_h_min -36
_diffrn_reflns_limit_k_max 14
_diffrn_reflns_limit_k_min -13
_diffrn_reflns_limit_l_max 11
_diffrn_reflns_limit_l_min -11
_diffrn_reflns_number 36145
_diffrn_reflns_theta_full 25.242
_diffrn_reflns_theta_max 27.533
_diffrn_reflns_theta_min 1.972
_diffrn_source microsource
_exptl_absorpt_coefficient_mu 2.943
_exptl_absorpt_correction_T_max 0.862
_exptl_absorpt_correction_T_min 0.598
_exptl_absorpt_correction_type multi-scan
_exptl_absorpt_process_details
;
(<i>SADABS</i>; Krause <i>et al</i>., 2015)
;
_exptl_crystal_colour colourless
_exptl_crystal_density_diffrn 1.654
_exptl_crystal_description plate
_exptl_crystal_F_000 1408
_exptl_crystal_size_max 0.240
_exptl_crystal_size_mid 0.220
_exptl_crystal_size_min 0.050
_refine_diff_density_max 0.362
_refine_diff_density_min -0.388
_refine_ls_extinction_method none
_refine_ls_goodness_of_fit_ref 1.033
_refine_ls_hydrogen_treatment mixed
_refine_ls_matrix_type full
_refine_ls_number_parameters 391
_refine_ls_number_reflns 6401
_refine_ls_number_restraints 0
_refine_ls_restrained_S_all 1.033
_refine_ls_R_factor_all 0.0453
_refine_ls_R_factor_gt 0.0280
_refine_ls_shift/su_max 0.001
_refine_ls_shift/su_mean 0.000
_refine_ls_structure_factor_coef Fsqd
_refine_ls_weighting_details 'w=1/[\s^2^(Fo^2^)+(0.0240P)^2^+0.4336P] where P=(Fo^2^+2Fc^2^)/3'
_refine_ls_weighting_scheme calc
_refine_ls_wR_factor_gt 0.0593
_refine_ls_wR_factor_ref 0.0635
_reflns_number_gt 5004
_reflns_number_total 6401
_reflns_threshold_expression 'I > 2\s(I)'
_cod_data_source_file yk2176sup1.cif
_cod_data_source_block II
_cod_original_sg_symbol_H-M 'P 21/c'
_cod_database_code 2244177
_shelx_space_group_comment
;
The symmetry employed for this shelxl refinement is uniquely defined
by the following loop, which should always be used as a source of
symmetry information in preference to the above space-group names.
They are only intended as comments.
;
_shelx_estimated_absorpt_t_min 0.539
_shelx_estimated_absorpt_t_max 0.867

loop_
_space_group_symop_operation_xyz
'x, y, z'
'-x, y+1/2, -z+1/2'
'-x, -y, -z'
'x, -y-1/2, z-1/2'

loop_
_atom_site_type_symbol
_atom_site_label
_atom_site_fract_x
_atom_site_fract_y
_atom_site_fract_z
_atom_site_U_iso_or_equiv
_atom_site_adp_type
_atom_site_calc_flag
_atom_site_occupancy
_atom_site_disorder_assembly
_atom_site_disorder_group
Br Br1A -0.15724(2) 0.00040(2) -0.27291(2) 0.01837(6) Uani d 1 . .
O O1A -0.03689(5) 0.32791(12) 0.13515(17) 0.0155(3) Uani d 1 . .
H H1AO -0.0212(8) 0.285(2) 0.195(3) 0.023 Uiso d 1 . .
O O2A 0.07623(4) 0.09899(12) 0.57652(16) 0.0147(3) Uani d 1 . .
O O3A 0.05320(5) 0.27304(12) 0.45841(16) 0.0164(3) Uani d 1 . .
N N1A 0.00001(5) 0.13879(14) 0.25999(19) 0.0131(4) Uani d 1 . .
N N2A 0.03016(6) 0.08825(15) 0.3687(2) 0.0144(4) Uani d 1 . .
H H2AN 0.0326(8) 0.011(2) 0.378(3) 0.022 Uiso d 1 . .
C C1A -0.05776(6) 0.12521(17) 0.0571(2) 0.0123(4) Uani d 1 . .
C C2A -0.06384(6) 0.25104(17) 0.0464(2) 0.0128(4) Uani d 1 . .
C C3A -0.09807(7) 0.29968(17) -0.0559(2) 0.0151(4) Uani d 1 . .
H H3A -0.102322 0.384378 -0.061072 0.018 Uiso calc 1 . .
C C4A -0.12600(7) 0.22594(18) -0.1503(2) 0.0161(4) Uani d 1 . .
H H4A -0.149393 0.259472 -0.220254 0.019 Uiso calc 1 . .
C C5A -0.11949(6) 0.10144(17) -0.1417(2) 0.0135(4) Uani d 1 . .
C C6A -0.08603(7) 0.05145(17) -0.0399(2) 0.0133(4) Uani d 1 . .
H H6A -0.082137 -0.033375 -0.035397 0.016 Uiso calc 1 . .
C C7A -0.02400(7) 0.07044(17) 0.1679(2) 0.0135(4) Uani d 1 . .
H H7A -0.019897 -0.014331 0.171790 0.016 Uiso calc 1 . .
C C8A 0.05341(7) 0.16443(17) 0.4676(2) 0.0134(4) Uani d 1 . .
C C9A 0.11033(7) 0.16320(18) 0.6787(2) 0.0159(4) Uani d 1 . .
H H9A1 0.108034 0.132746 0.780527 0.019 Uiso calc 1 . .
H H9A2 0.102462 0.250018 0.677625 0.019 Uiso calc 1 . .
C C10A 0.16046(7) 0.14533(18) 0.6338(2) 0.0152(4) Uani d 1 . .
C C11A 0.18757(7) 0.04758(18) 0.6867(3) 0.0199(5) Uani d 1 . .
H H11A 0.175224 -0.004677 0.757468 0.024 Uiso calc 1 . .
C C12A 0.23246(7) 0.0256(2) 0.6372(3) 0.0244(5) Uani d 1 . .
H H12A 0.250802 -0.041479 0.673897 0.029 Uiso calc 1 . .
C C13A 0.25050(7) 0.1014(2) 0.5344(3) 0.0236(5) Uani d 1 . .
H H13A 0.280911 0.084987 0.498459 0.028 Uiso calc 1 . .
C C14A 0.22449(7) 0.2012(2) 0.4832(3) 0.0234(5) Uani d 1 . .
H H14A 0.237391 0.254413 0.414556 0.028 Uiso calc 1 . .
C C15A 0.17947(7) 0.22296(18) 0.5330(2) 0.0184(5) Uani d 1 . .
H H15A 0.161541 0.291233 0.498007 0.022 Uiso calc 1 . .
Br Br1B 0.33187(2) 0.24274(2) -0.24668(2) 0.01864(6) Uani d 1 . .
O O1B 0.46666(5) 0.56485(12) 0.12357(18) 0.0175(3) Uani d 1 . .
H H1BO 0.4824(8) 0.526(2) 0.183(3) 0.026 Uiso d 1 . .
O O2B 0.58093(5) 0.33767(12) 0.56327(17) 0.0200(3) Uani d 1 . .
O O3B 0.55787(5) 0.51149(12) 0.44468(17) 0.0213(3) Uani d 1 . .
N N1B 0.50017(6) 0.37664(15) 0.2571(2) 0.0163(4) Uani d 1 . .
N N2B 0.53006(6) 0.32678(15) 0.3664(2) 0.0177(4) Uani d 1 . .
H H2BN 0.5316(8) 0.248(2) 0.381(3) 0.027 Uiso d 1 . .
C C1B 0.44047(7) 0.36259(17) 0.0590(2) 0.0144(4) Uani d 1 . .
C C2B 0.43755(7) 0.48817(17) 0.0413(2) 0.0155(4) Uani d 1 . .
C C3B 0.40395(7) 0.53794(18) -0.0621(2) 0.0187(5) Uani d 1 . .
H H3B 0.402207 0.622759 -0.073766 0.022 Uiso calc 1 . .
C C4B 0.37308(7) 0.46506(18) -0.1480(2) 0.0186(5) Uani d 1 . .
H H4B 0.349893 0.499454 -0.217909 0.022 Uiso calc 1 . .
C C5B 0.37609(7) 0.34063(18) -0.1317(2) 0.0157(4) Uani d 1 . .
C C6B 0.40953(7) 0.28942(18) -0.0301(2) 0.0153(4) Uani d 1 . .
H H6B 0.411493 0.204431 -0.020934 0.018 Uiso calc 1 . .
C C7B 0.47346(7) 0.30758(17) 0.1725(2) 0.0159(5) Uani d 1 . .
H H7B 0.475081 0.222686 0.183473 0.019 Uiso calc 1 . .
C C8B 0.55672(7) 0.40391(18) 0.4573(2) 0.0164(4) Uani d 1 . .
C C9B 0.61708(7) 0.40024(19) 0.6607(3) 0.0199(5) Uani d 1 . .
H H9B1 0.616291 0.369612 0.762983 0.024 Uiso calc 1 . .
H H9B2 0.609811 0.487367 0.661257 0.024 Uiso calc 1 . .
C C10B 0.66606(7) 0.38057(18) 0.6078(2) 0.0177(5) Uani d 1 . .
C C11B 0.69188(7) 0.27764(19) 0.6499(3) 0.0243(5) Uani d 1 . .
H H11B 0.678700 0.220613 0.713444 0.029 Uiso calc 1 . .
C C12B 0.73692(8) 0.2581(2) 0.5992(3) 0.0314(6) Uani d 1 . .
H H12B 0.754349 0.187171 0.627110 0.038 Uiso calc 1 . .
C C13B 0.75634(8) 0.3413(2) 0.5085(3) 0.0339(6) Uani d 1 . .
H H13B 0.787039 0.327312 0.473303 0.041 Uiso calc 1 . .
C C14B 0.73134(8) 0.4452(2) 0.4685(3) 0.0302(6) Uani d 1 . .
H H14B 0.745077 0.503149 0.407352 0.036 Uiso calc 1 . .
C C15B 0.68621(7) 0.4646(2) 0.5178(2) 0.0216(5) Uani d 1 . .
H H15B 0.668973 0.535692 0.489816 0.026 Uiso calc 1 . .

loop_
_atom_site_aniso_label
_atom_site_aniso_U_11
_atom_site_aniso_U_22
_atom_site_aniso_U_33
_atom_site_aniso_U_12
_atom_site_aniso_U_13
_atom_site_aniso_U_23
Br1A 0.02056(10) 0.01578(11) 0.01793(13) -0.00204(8) -0.00389(8) -0.00260(9)
O1A 0.0167(7) 0.0096(7) 0.0194(9) -0.0001(5) -0.0033(6) 0.0007(6)
O2A 0.0156(7) 0.0133(7) 0.0146(9) -0.0002(5) -0.0031(6) -0.0003(6)
O3A 0.0195(7) 0.0107(7) 0.0193(9) -0.0015(5) 0.0025(6) -0.0002(6)
N1A 0.0121(8) 0.0127(8) 0.0143(11) 0.0018(6) 0.0009(7) 0.0020(7)
N2A 0.0173(8) 0.0093(8) 0.0159(11) 0.0011(7) -0.0025(7) 0.0005(7)
C1A 0.0124(9) 0.0113(9) 0.0134(12) 0.0006(7) 0.0033(8) 0.0007(8)
C2A 0.0120(9) 0.0116(9) 0.0153(12) -0.0028(8) 0.0051(8) -0.0014(8)
C3A 0.0155(10) 0.0102(9) 0.0196(13) 0.0018(8) 0.0019(9) 0.0018(8)
C4A 0.0150(10) 0.0161(10) 0.0172(13) 0.0025(8) 0.0018(8) 0.0035(9)
C5A 0.0113(9) 0.0159(10) 0.0132(12) -0.0019(8) -0.0002(8) -0.0021(8)
C6A 0.0158(10) 0.0101(9) 0.0145(12) -0.0009(8) 0.0049(8) 0.0007(8)
C7A 0.0145(9) 0.0100(9) 0.0164(13) 0.0005(7) 0.0042(8) 0.0005(8)
C8A 0.0109(9) 0.0134(10) 0.0164(12) -0.0005(7) 0.0045(8) -0.0003(8)
C9A 0.0176(10) 0.0171(10) 0.0125(12) -0.0022(8) -0.0018(9) -0.0042(8)
C10A 0.0155(10) 0.0172(10) 0.0124(12) -0.0013(8) -0.0029(8) -0.0060(8)
C11A 0.0235(11) 0.0167(10) 0.0185(13) -0.0030(9) -0.0049(9) 0.0007(9)
C12A 0.0185(11) 0.0253(12) 0.0278(15) 0.0061(9) -0.0083(9) -0.0055(10)
C13A 0.0137(10) 0.0311(13) 0.0257(15) -0.0020(9) 0.0000(9) -0.0118(10)
C14A 0.0211(11) 0.0254(12) 0.0237(14) -0.0073(9) 0.0026(10) -0.0037(10)
C15A 0.0214(10) 0.0154(10) 0.0176(13) -0.0007(8) -0.0029(9) -0.0026(9)
Br1B 0.01780(10) 0.01828(11) 0.01947(13) -0.00271(8) -0.00094(8) -0.00299(9)
O1B 0.0174(7) 0.0116(7) 0.0227(10) -0.0013(6) -0.0037(6) -0.0002(6)
O2B 0.0174(7) 0.0154(7) 0.0259(10) -0.0012(6) -0.0070(6) -0.0003(6)
O3B 0.0230(7) 0.0118(7) 0.0284(10) -0.0024(6) -0.0017(7) -0.0006(6)
N1B 0.0153(9) 0.0139(9) 0.0193(12) 0.0015(6) -0.0009(8) 0.0029(7)
N2B 0.0183(9) 0.0115(8) 0.0221(12) 0.0006(7) -0.0058(8) 0.0015(8)
C1B 0.0126(9) 0.0146(10) 0.0162(12) 0.0002(8) 0.0031(8) 0.0001(8)
C2B 0.0137(9) 0.0133(10) 0.0200(13) -0.0021(8) 0.0034(8) -0.0029(9)
C3B 0.0197(10) 0.0124(10) 0.0243(14) 0.0013(8) 0.0028(9) 0.0013(9)
C4B 0.0189(10) 0.0177(10) 0.0189(13) 0.0015(8) -0.0004(9) 0.0017(9)
C5B 0.0125(9) 0.0172(10) 0.0176(13) -0.0023(8) 0.0037(8) -0.0034(9)
C6B 0.0167(10) 0.0111(10) 0.0186(13) -0.0006(8) 0.0039(9) -0.0004(8)
C7B 0.0152(10) 0.0102(9) 0.0222(13) 0.0003(8) 0.0009(9) 0.0003(8)
C8B 0.0132(10) 0.0165(10) 0.0197(13) 0.0002(8) 0.0024(8) 0.0011(9)
C9B 0.0180(10) 0.0211(11) 0.0195(13) -0.0016(8) -0.0056(9) -0.0039(9)
C10B 0.0174(10) 0.0190(11) 0.0160(13) -0.0011(8) -0.0033(9) -0.0051(9)
C11B 0.0229(11) 0.0182(11) 0.0307(15) -0.0014(9) -0.0041(10) -0.0020(10)
C12B 0.0240(12) 0.0267(13) 0.0419(17) 0.0059(10) -0.0069(11) -0.0121(12)
C13B 0.0198(12) 0.0505(16) 0.0320(17) -0.0009(11) 0.0052(11) -0.0142(13)
C14B 0.0285(12) 0.0410(15) 0.0213(15) -0.0098(11) 0.0042(10) -0.0048(11)
C15B 0.0255(11) 0.0225(11) 0.0160(13) -0.0015(9) -0.0032(9) -0.0018(9)

loop_
_atom_type_symbol
_atom_type_description
_atom_type_scat_dispersion_real
_atom_type_scat_dispersion_imag
_atom_type_scat_source
C C 0.0033 0.0016 'International Tables Vol C Tables 4.2.6.8 and 6.1.1.4'
H H 0.0000 0.0000 'International Tables Vol C Tables 4.2.6.8 and 6.1.1.4'
N N 0.0061 0.0033 'International Tables Vol C Tables 4.2.6.8 and 6.1.1.4'
O O 0.0106 0.0060 'International Tables Vol C Tables 4.2.6.8 and 6.1.1.4'
Br Br -0.2901 2.4595 'International Tables Vol C Tables 4.2.6.8 and 6.1.1.4'

loop_
_geom_angle_atom_site_label_1
_geom_angle_atom_site_label_2
_geom_angle_atom_site_label_3
_geom_angle_site_symmetry_1
_geom_angle_site_symmetry_3
_geom_angle
_geom_angle_publ_flag
C2A O1A H1AO . . 105.5(16) ?
C8A O2A C9A . . 116.62(15) ?
C7A N1A N2A . . 119.20(16) ?
C8A N2A N1A . . 117.02(16) ?
C8A N2A H2AN . . 121.5(15) ?
N1A N2A H2AN . . 121.3(15) ?
C6A C1A C2A . . 118.64(18) ?
C6A C1A C7A . . 119.38(17) ?
C2A C1A C7A . . 121.97(18) ?
O1A C2A C3A . . 118.04(17) ?
O1A C2A C1A . . 121.65(18) ?
C3A C2A C1A . . 120.30(18) ?
C4A C3A C2A . . 120.53(18) ?
C4A C3A H3A . . 119.7 ?
C2A C3A H3A . . 119.7 ?
C3A C4A C5A . . 119.28(18) ?
C3A C4A H4A . . 120.4 ?
C5A C4A H4A . . 120.4 ?
C6A C5A C4A . . 121.02(18) ?
C6A C5A Br1A . . 119.71(14) ?
C4A C5A Br1A . . 119.27(15) ?
C5A C6A C1A . . 120.22(18) ?
C5A C6A H6A . . 119.9 ?
C1A C6A H6A . . 119.9 ?
N1A C7A C1A . . 118.65(17) ?
N1A C7A H7A . . 120.7 ?
C1A C7A H7A . . 120.7 ?
O3A C8A O2A . . 126.12(19) ?
O3A C8A N2A . . 125.18(19) ?
O2A C8A N2A . . 108.70(16) ?
O2A C9A C10A . . 109.76(16) ?
O2A C9A H9A1 . . 109.7 ?
C10A C9A H9A1 . . 109.7 ?
O2A C9A H9A2 . . 109.7 ?
C10A C9A H9A2 . . 109.7 ?
H9A1 C9A H9A2 . . 108.2 ?
C11A C10A C15A . . 119.15(19) ?
C11A C10A C9A . . 120.30(19) ?
C15A C10A C9A . . 120.48(18) ?
C12A C11A C10A . . 120.6(2) ?
C12A C11A H11A . . 119.7 ?
C10A C11A H11A . . 119.7 ?
C13A C12A C11A . . 119.9(2) ?
C13A C12A H12A . . 120.1 ?
C11A C12A H12A . . 120.1 ?
C12A C13A C14A . . 120.4(2) ?
C12A C13A H13A . . 119.8 ?
C14A C13A H13A . . 119.8 ?
C13A C14A C15A . . 119.6(2) ?
C13A C14A H14A . . 120.2 ?
C15A C14A H14A . . 120.2 ?
C14A C15A C10A . . 120.4(2) ?
C14A C15A H15A . . 119.8 ?
C10A C15A H15A . . 119.8 ?
C2B O1B H1BO . . 107.9(17) ?
C8B O2B C9B . . 116.93(16) ?
C7B N1B N2B . . 119.03(17) ?
N1B N2B C8B . . 117.14(17) ?
N1B N2B H2BN . . 122.0(15) ?
C8B N2B H2BN . . 120.8(15) ?
C6B C1B C2B . . 118.97(18) ?
C6B C1B C7B . . 119.38(18) ?
C2B C1B C7B . . 121.59(18) ?
O1B C2B C3B . . 117.61(18) ?
O1B C2B C1B . . 122.20(18) ?
C3B C2B C1B . . 120.18(18) ?
C4B C3B C2B . . 120.41(19) ?
C4B C3B H3B . . 119.8 ?
C2B C3B H3B . . 119.8 ?
C3B C4B C5B . . 119.61(19) ?
C3B C4B H4B . . 120.2 ?
C5B C4B H4B . . 120.2 ?
C6B C5B C4B . . 120.81(18) ?
C6B C5B Br1B . . 120.43(15) ?
C4B C5B Br1B . . 118.72(15) ?
C5B C6B C1B . . 120.00(18) ?
C5B C6B H6B . . 120.0 ?
C1B C6B H6B . . 120.0 ?
N1B C7B C1B . . 118.39(18) ?
N1B C7B H7B . . 120.8 ?
C1B C7B H7B . . 120.8 ?
O3B C8B O2B . . 126.55(19) ?
O3B C8B N2B . . 125.7(2) ?
O2B C8B N2B . . 107.76(17) ?
O2B C9B C10B . . 109.90(17) ?
O2B C9B H9B1 . . 109.7 ?
C10B C9B H9B1 . . 109.7 ?
O2B C9B H9B2 . . 109.7 ?
C10B C9B H9B2 . . 109.7 ?
H9B1 C9B H9B2 . . 108.2 ?
C15B C10B C11B . . 119.4(2) ?
C15B C10B C9B . . 120.74(19) ?
C11B C10B C9B . . 119.9(2) ?
C12B C11B C10B . . 120.1(2) ?
C12B C11B H11B . . 119.9 ?
C10B C11B H11B . . 119.9 ?
C13B C12B C11B . . 120.0(2) ?
C13B C12B H12B . . 120.0 ?
C11B C12B H12B . . 120.0 ?
C12B C13B C14B . . 120.3(2) ?
C12B C13B H13B . . 119.9 ?
C14B C13B H13B . . 119.9 ?
C13B C14B C15B . . 119.8(2) ?
C13B C14B H14B . . 120.1 ?
C15B C14B H14B . . 120.1 ?
C14B C15B C10B . . 120.4(2) ?
C14B C15B H15B . . 119.8 ?
C10B C15B H15B . . 119.8 ?

loop_
_geom_bond_atom_site_label_1
_geom_bond_atom_site_label_2
_geom_bond_site_symmetry_2
_geom_bond_distance
_geom_bond_publ_flag
Br1A C5A . 1.8949(19) ?
O1A C2A . 1.360(2) ?
O1A H1AO . 0.82(2) ?
O2A C8A . 1.346(2) ?
O2A C9A . 1.461(2) ?
O3A C8A . 1.211(2) ?
N1A C7A . 1.279(2) ?
N1A N2A . 1.365(2) ?
N2A C8A . 1.361(3) ?
N2A H2AN . 0.87(2) ?
C1A C6A . 1.399(3) ?
C1A C2A . 1.412(3) ?
C1A C7A . 1.456(3) ?
C2A C3A . 1.388(3) ?
C3A C4A . 1.381(3) ?
C3A H3A . 0.9500 ?
C4A C5A . 1.398(3) ?
C4A H4A . 0.9500 ?
C5A C6A . 1.378(3) ?
C6A H6A . 0.9500 ?
C7A H7A . 0.9500 ?
C9A C10A . 1.500(3) ?
C9A H9A1 . 0.9900 ?
C9A H9A2 . 0.9900 ?
C10A C11A . 1.388(3) ?
C10A C15A . 1.392(3) ?
C11A C12A . 1.385(3) ?
C11A H11A . 0.9500 ?
C12A C13A . 1.380(3) ?
C12A H12A . 0.9500 ?
C13A C14A . 1.386(3) ?
C13A H13A . 0.9500 ?
C14A C15A . 1.389(3) ?
C14A H14A . 0.9500 ?
C15A H15A . 0.9500 ?
Br1B C5B . 1.896(2) ?
O1B C2B . 1.360(2) ?
O1B H1BO . 0.80(2) ?
O2B C8B . 1.349(2) ?
O2B C9B . 1.464(2) ?
O3B C8B . 1.203(2) ?
N1B C7B . 1.282(2) ?
N1B N2B . 1.362(2) ?
N2B C8B . 1.369(3) ?
N2B H2BN . 0.88(2) ?
C1B C6B . 1.397(3) ?
C1B C2B . 1.407(3) ?
C1B C7B . 1.460(3) ?
C2B C3B . 1.388(3) ?
C3B C4B . 1.378(3) ?
C3B H3B . 0.9500 ?
C4B C5B . 1.394(3) ?
C4B H4B . 0.9500 ?
C5B C6B . 1.381(3) ?
C6B H6B . 0.9500 ?
C7B H7B . 0.9500 ?
C9B C10B . 1.499(3) ?
C9B H9B1 . 0.9900 ?
C9B H9B2 . 0.9900 ?
C10B C15B . 1.388(3) ?
C10B C11B . 1.390(3) ?
C11B C12B . 1.389(3) ?
C11B H11B . 0.9500 ?
C12B C13B . 1.377(4) ?
C12B H12B . 0.9500 ?
C13B C14B . 1.384(4) ?
C13B H13B . 0.9500 ?
C14B C15B . 1.385(3) ?
C14B H14B . 0.9500 ?
C15B H15B . 0.9500 ?

loop_
_geom_hbond_atom_site_label_D
_geom_hbond_atom_site_label_H
_geom_hbond_atom_site_label_A
_geom_hbond_site_symmetry_A
_geom_hbond_distance_DH
_geom_hbond_distance_HA
_geom_hbond_distance_DA
_geom_hbond_angle_DHA
_geom_hbond_publ_flag
O1A H1AO N1A . 0.82(2) 1.81(2) 2.565(2) 151(2) yes
N2A H2AN O1A 2_545 0.87(2) 2.04(2) 2.902(2) 171(2) yes
C3A H3A O2A 2 0.95 2.50 3.392(2) 155.9 yes
C6A H6A O3A 2_545 0.95 2.38 3.296(2) 160.7 yes
O1B H1BO N1B . 0.80(2) 1.84(2) 2.558(2) 148(2) yes
N2B H2BN O1B 2_645 0.88(2) 2.04(2) 2.915(2) 171(2) yes
C3B H3B O2B 2_655 0.95 2.44 3.360(2) 164.1 yes
C6B H6B O3B 2_645 0.95 2.39 3.297(2) 159.2 yes

loop_
_geom_torsion_atom_site_label_1
_geom_torsion_atom_site_label_2
_geom_torsion_atom_site_label_3
_geom_torsion_atom_site_label_4
_geom_torsion_site_symmetry_1
_geom_torsion_site_symmetry_2
_geom_torsion_site_symmetry_3
_geom_torsion_site_symmetry_4
_geom_torsion
_geom_torsion_publ_flag
C7A N1A N2A C8A . . . . -177.37(18) ?
C6A C1A C2A O1A . . . . -178.68(17) ?
C7A C1A C2A O1A . . . . 3.0(3) ?
C6A C1A C2A C3A . . . . 1.6(3) ?
C7A C1A C2A C3A . . . . -176.79(18) ?
O1A C2A C3A C4A . . . . 179.10(18) ?
C1A C2A C3A C4A . . . . -1.2(3) ?
C2A C3A C4A C5A . . . . 0.0(3) ?
C3A C4A C5A C6A . . . . 0.6(3) ?
C3A C4A C5A Br1A . . . . -179.20(15) ?
C4A C5A C6A C1A . . . . -0.2(3) ?
Br1A C5A C6A C1A . . . . 179.65(14) ?
C2A C1A C6A C5A . . . . -0.9(3) ?
C7A C1A C6A C5A . . . . 177.49(18) ?
N2A N1A C7A C1A . . . . 177.06(16) ?
C6A C1A C7A N1A . . . . -176.88(18) ?
C2A C1A C7A N1A . . . . 1.5(3) ?
C9A O2A C8A O3A . . . . -11.2(3) ?
C9A O2A C8A N2A . . . . 169.09(15) ?
N1A N2A C8A O3A . . . . -7.7(3) ?
N1A N2A C8A O2A . . . . 171.98(15) ?
C8A O2A C9A C10A . . . . -98.12(19) ?
O2A C9A C10A C11A . . . . -88.3(2) ?
O2A C9A C10A C15A . . . . 88.5(2) ?
C15A C10A C11A C12A . . . . -1.6(3) ?
C9A C10A C11A C12A . . . . 175.19(19) ?
C10A C11A C12A C13A . . . . 0.0(3) ?
C11A C12A C13A C14A . . . . 1.7(3) ?
C12A C13A C14A C15A . . . . -1.8(3) ?
C13A C14A C15A C10A . . . . 0.1(3) ?
C11A C10A C15A C14A . . . . 1.6(3) ?
C9A C10A C15A C14A . . . . -175.24(19) ?
C7B N1B N2B C8B . . . . -177.79(18) ?
C6B C1B C2B O1B . . . . -179.66(18) ?
C7B C1B C2B O1B . . . . 3.1(3) ?
C6B C1B C2B C3B . . . . 0.8(3) ?
C7B C1B C2B C3B . . . . -176.38(19) ?
O1B C2B C3B C4B . . . . -179.38(19) ?
C1B C2B C3B C4B . . . . 0.2(3) ?
C2B C3B C4B C5B . . . . -0.7(3) ?
C3B C4B C5B C6B . . . . 0.2(3) ?
C3B C4B C5B Br1B . . . . 178.02(16) ?
C4B C5B C6B C1B . . . . 0.8(3) ?
Br1B C5B C6B C1B . . . . -176.99(15) ?
C2B C1B C6B C5B . . . . -1.3(3) ?
C7B C1B C6B C5B . . . . 175.98(19) ?
N2B N1B C7B C1B . . . . 178.03(17) ?
C6B C1B C7B N1B . . . . -177.23(19) ?
C2B C1B C7B N1B . . . . 0.0(3) ?
C9B O2B C8B O3B . . . . -8.9(3) ?
C9B O2B C8B N2B . . . . 171.53(16) ?
N1B N2B C8B O3B . . . . -4.0(3) ?
N1B N2B C8B O2B . . . . 175.60(16) ?
C8B O2B C9B C10B . . . . -98.0(2) ?
O2B C9B C10B C15B . . . . 95.9(2) ?
O2B C9B C10B C11B . . . . -84.5(2) ?
C15B C10B C11B C12B . . . . -1.5(3) ?
C9B C10B C11B C12B . . . . 178.9(2) ?
C10B C11B C12B C13B . . . . 0.8(4) ?
C11B C12B C13B C14B . . . . 0.6(4) ?
C12B C13B C14B C15B . . . . -1.1(4) ?
C13B C14B C15B C10B . . . . 0.4(3) ?
C11B C10B C15B C14B . . . . 1.0(3) ?
C9B C10B C15B C14B . . . . -179.5(2) ?

_cod_database_fobs_code 2244177
